data_1527013
loop_
_publ_author_name
'Yang, Y.-T.'
'Ibers, J.A.'

_publ_section_title
;
 Accidental silicon-containing compounds: crystal structures of La3 Al0.44
 Si0.93 S7, Ba Sm4 (Si O4)3 Se, and monoclinic and orthorhombic Ln2 (Si
 O4) Te (Ln = Nd and Sm)
;
_journal_name_full 'Journal of Solid State Chemistry'
_journal_page_first 433
_journal_page_last 440
_journal_volume 155
_journal_year 2000
_chemical_formula_sum 'O4 Si Sm2 Te'
_chemical_name_systematic 'Sm2 (Si O4) Te'
_space_group_IT_number 14
_symmetry_space_group_name_Hall '-P 2ybc'
_symmetry_space_group_name_H-M 'P 1 21/c 1'
_cell_angle_alpha 90
_cell_angle_beta 94.87
_cell_angle_gamma 90
_cell_formula_units_Z 4
_cell_length_a 9.76
_cell_length_b 6.357
_cell_length_c 8.601
_cell_volume 531.717
_citation_journal_id_ASTM JSSCBI
_cod_data_source_file Yang_JSSCBI_2000_69.cif
_cod_data_source_block O4Si1Sm2Te1
_cod_original_cell_volume 531.7167
_cod_original_formula_sum 'O4 Si1 Sm2 Te1'
_cod_database_code 1527013

loop_
_symmetry_equiv_pos_as_xyz
x,y,z
-x,y+1/2,-z+1/2
-x,-y,-z
x,-y-1/2,z-1/2

loop_
_atom_site_label
_atom_site_type_symbol
_atom_site_fract_x
_atom_site_fract_y
_atom_site_fract_z
_atom_site_occupancy
_atom_site_U_iso_or_equiv
O2 O-2 0.1257 0.3672 0.3724 1 0.0
O4 O-2 0.2493 0.3648 0.0896 1 0.0
Te1 Te-2 0.5919 0.21529 0.11461 1 0.0
O1 O-2 0.0213 0.8053 0.4227 1 0.0
O3 O-2 0.1562 0.0088 0.184 1 0.0
Sm1 Sm+3 0.10831 0.65375 0.19395 1 0.0
Sm2 Sm+3 0.3477 0.19713 0.33507 1 0.0
Si1 Si+4 0.1256 0.1903 0.0565 1 0.0
